data_7106281
loop_
_publ_author_name
'Benjamin M. Day'
'Natalie E. Mansfield'
'Martyn P. Coles'
'Peter B. Hitchcock'

_publ_section_title
;
 Bicyclic guanidinate compounds of magnesium and their activity as
 pre-catalysts in the Tishchenko reaction
;
_journal_name_full Chem.Commun.
_journal_page_first 4995
_journal_paper_doi 10.1039/c0cc04789a
_journal_volume 47
_journal_year 2011
_chemical_compound_source 'synthesis as described'
_chemical_formula_moiety 'C26 H60 Mg2 N8 Si4'
_chemical_formula_sum 'C26 H60 Mg2 N8 Si4'
_chemical_formula_weight 645.8
_chemical_name_systematic
;
?
;
_space_group_IT_number 61
_symmetry_cell_setting orthorhombic
_symmetry_Int_Tables_number 61
_symmetry_space_group_name_Hall '-P 2ac 2ab'
_symmetry_space_group_name_H-M 'P b c a'
_atom_sites_solution_hydrogens geom
_atom_sites_solution_primary direct
_atom_sites_solution_secondary difmap
_audit_conform_dict_location ftp://ftp.iucr.org/pub/cif_core.dic
_audit_conform_dict_name cif_core.dic
_audit_conform_dict_version 2.3
_audit_creation_date 2006-06-19T13:40:55-00:00
_audit_creation_method 'WinGX routine CIF_UPDATE'
_cell_angle_alpha 90
_cell_angle_beta 90
_cell_angle_gamma 90
_cell_formula_units_Z 4
_cell_length_a 12.3450(2)
_cell_length_b 16.7408(3)
_cell_length_c 18.0363(4)
_cell_measurement_reflns_used 16889
_cell_measurement_temperature 173(2)
_cell_measurement_theta_max 26.022
_cell_measurement_theta_min 3.395
_cell_measurement_wavelength 0.71073
_cell_volume 3727.48(12)
_computing_cell_refinement 'HKL Scalepack (Otwinowski & Minor 1997)'
_computing_data_collection 'Collect (Nonius BV, 1997-2000)'
_computing_data_reduction 'HKL Denzo and Scalepack (Otwinowski & Minor 1997)'
_computing_molecular_graphics 'Ortep-3 for Windows (Farrugia, 1997)'
_computing_publication_material 'WinGX publication routines (Farrugia, 1999)'
_computing_structure_refinement 'SHELXL-97 (Sheldrick, 1997)'
_computing_structure_solution 'SHELXS-86 (Sheldrick, 1986)'
_diffrn_ambient_temperature 173(2)
_diffrn_detector 'CCD plate'
_diffrn_detector_area_resol_mean 9
_diffrn_measured_fraction_theta_full 0.996
_diffrn_measured_fraction_theta_max 0.996
_diffrn_measurement_device '95mm CCD camera on \k-goniostat'
_diffrn_measurement_device_type KappaCCD
_diffrn_measurement_method 'CCD rotation images, thick slices'
_diffrn_orient_matrix_type 'by Nonius Collect from scalepack cell'
_diffrn_orient_matrix_UB_11 0.765528E-1
_diffrn_orient_matrix_UB_12 0.84448E-2
_diffrn_orient_matrix_UB_13 -0.163446E-1
_diffrn_orient_matrix_UB_21 0.214967E-1
_diffrn_orient_matrix_UB_22 0.116458E-1
_diffrn_orient_matrix_UB_23 0.523515E-1
_diffrn_orient_matrix_UB_31 0.154687E-1
_diffrn_orient_matrix_UB_32 -0.579763E-1
_diffrn_orient_matrix_UB_33 0.81352E-2
_diffrn_radiation_monochromator graphite
_diffrn_radiation_probe x-ray
_diffrn_radiation_type MoK\a
_diffrn_radiation_wavelength 0.71073
_diffrn_reflns_av_R_equivalents 0.0622
_diffrn_reflns_av_unetI/netI 0.028
_diffrn_reflns_limit_h_max 15
_diffrn_reflns_limit_h_min -14
_diffrn_reflns_limit_k_max 20
_diffrn_reflns_limit_k_min -20
_diffrn_reflns_limit_l_max 22
_diffrn_reflns_limit_l_min -20
_diffrn_reflns_number 30490
_diffrn_reflns_theta_full 26.01
_diffrn_reflns_theta_max 26.01
_diffrn_reflns_theta_min 3.52
_diffrn_source 'Enraf Nonius FR590'
_exptl_absorpt_coefficient_mu 0.221
_exptl_absorpt_correction_type none
_exptl_crystal_colour colourless
_exptl_crystal_density_diffrn 1.151
_exptl_crystal_density_method 'not measured'
_exptl_crystal_description prism
_exptl_crystal_F_000 1408
_exptl_crystal_size_max 0.4
_exptl_crystal_size_mid 0.3
_exptl_crystal_size_min 0.3
_refine_diff_density_max 0.256
_refine_diff_density_min -0.216
_refine_diff_density_rms 0.046
_refine_ls_extinction_method none
_refine_ls_goodness_of_fit_ref 1.08
_refine_ls_hydrogen_treatment constr
_refine_ls_matrix_type full
_refine_ls_number_parameters 186
_refine_ls_number_reflns 3652
_refine_ls_number_restraints 0
_refine_ls_restrained_S_all 1.08
_refine_ls_R_factor_all 0.043
_refine_ls_R_factor_gt 0.033
_refine_ls_shift/su_max 0.001
_refine_ls_shift/su_mean 0
_refine_ls_structure_factor_coef Fsqd
_refine_ls_weighting_details 'calc w=1/[\s^2^(Fo^2^)+(0.0341P)^2^+2.0133P] where P=(Fo^2^+2Fc^2^)/3'
_refine_ls_weighting_scheme calc
_refine_ls_wR_factor_gt 0.0818
_refine_ls_wR_factor_ref 0.0868
_reflns_number_gt 3095
_reflns_number_total 3652
_reflns_threshold_expression >2sigma(I)
_cod_data_source_file c0cc04789a.txt
_cod_data_source_block (3)-jun1506
_cod_database_code 7106281

loop_
_symmetry_equiv_pos_as_xyz
'x, y, z'
'-x+1/2, -y, z+1/2'
'x+1/2, -y+1/2, -z'
'-x, y+1/2, -z+1/2'
'-x, -y, -z'
'x-1/2, y, -z-1/2'
'-x-1/2, y-1/2, z'
'x, -y-1/2, z-1/2'

loop_
_atom_site_label
_atom_site_type_symbol
_atom_site_fract_x
_atom_site_fract_y
_atom_site_fract_z
_atom_site_U_iso_or_equiv
_atom_site_adp_type
_atom_site_occupancy
_atom_site_symmetry_multiplicity
_atom_site_calc_flag
_atom_site_refinement_flags
_atom_site_disorder_assembly
_atom_site_disorder_group
Si1 Si 0.46241(4) 0.59657(2) 0.70769(3) 0.02293(12) Uani 1 1 d . A .
Si2 Si 0.39155(4) 0.42687(3) 0.73467(3) 0.02539(13) Uani 1 1 d . A .
Mg Mg 0.48267(4) 0.47428(3) 0.57668(3) 0.02145(14) Uani 1 1 d . . .
N1 N 0.62645(10) 0.49202(8) 0.50894(8) 0.0224(3) Uani 1 1 d . . .
N2 N 0.55754(11) 0.37120(8) 0.53874(8) 0.0278(3) Uani 1 1 d . . .
N3 N 0.74357(11) 0.37833(9) 0.50816(8) 0.0307(3) Uani 1 1 d . . .
N4 N 0.44220(11) 0.50058(7) 0.68006(7) 0.0217(3) Uani 1 1 d . . .
C1 C 0.64486(13) 0.41144(10) 0.51821(9) 0.0240(4) Uani 1 1 d . A .
C2 C 0.72415(13) 0.54239(11) 0.50607(10) 0.0306(4) Uani 1 1 d . A .
H2A H 0.7545 0.5484 0.5566 0.037 Uiso 1 1 calc R . .
H2B H 0.7049 0.5962 0.4874 0.037 Uiso 1 1 calc R . .
C3 C 0.80840(15) 0.50495(12) 0.45543(11) 0.0387(5) Uani 1 1 d . . .
H3A H 0.7786 0.4991 0.4048 0.046 Uiso 1 1 calc R A .
H3B H 0.8733 0.5396 0.4528 0.046 Uiso 1 1 calc R . .
C4 C 0.83907(15) 0.42386(13) 0.48595(12) 0.0419(5) Uani 1 1 d . A .
H4A H 0.8795 0.3936 0.4477 0.05 Uiso 1 1 calc R . .
H4B H 0.8873 0.4309 0.5293 0.05 Uiso 1 1 calc R . .
C8 C 0.33753(16) 0.65968(11) 0.69973(13) 0.0424(5) Uani 1 1 d . . .
H8A H 0.2798 0.6366 0.7303 0.064 Uiso 1 1 calc R A .
H8B H 0.314 0.6614 0.6478 0.064 Uiso 1 1 calc R . .
H8C H 0.3535 0.714 0.7169 0.064 Uiso 1 1 calc R . .
C9 C 0.51113(17) 0.60657(11) 0.80586(11) 0.0378(4) Uani 1 1 d . . .
H9A H 0.4583 0.5822 0.8395 0.057 Uiso 1 1 calc R A .
H9B H 0.5195 0.6633 0.8181 0.057 Uiso 1 1 calc R . .
H9C H 0.5811 0.5795 0.8112 0.057 Uiso 1 1 calc R . .
C10 C 0.56848(15) 0.64470(10) 0.64798(11) 0.0345(4) Uani 1 1 d . . .
H10A H 0.6356 0.6135 0.6506 0.052 Uiso 1 1 calc R A .
H10B H 0.5822 0.6991 0.6656 0.052 Uiso 1 1 calc R . .
H10C H 0.543 0.6466 0.5965 0.052 Uiso 1 1 calc R . .
C11 C 0.49529(18) 0.38383(13) 0.79913(14) 0.0512(6) Uani 1 1 d . . .
H11A H 0.5245 0.4263 0.8307 0.077 Uiso 1 1 calc R A .
H11B H 0.5541 0.3599 0.7702 0.077 Uiso 1 1 calc R . .
H11C H 0.4615 0.3428 0.8302 0.077 Uiso 1 1 calc R . .
C12 C 0.27452(17) 0.45993(13) 0.79345(12) 0.0439(5) Uani 1 1 d . . .
H12A H 0.2974 0.5043 0.8253 0.066 Uiso 1 1 calc R A .
H12B H 0.25 0.4153 0.8243 0.066 Uiso 1 1 calc R . .
H12C H 0.215 0.4776 0.7614 0.066 Uiso 1 1 calc R . .
C13 C 0.33991(18) 0.34230(11) 0.67658(12) 0.0451(5) Uani 1 1 d . . .
H13A H 0.2851 0.3623 0.642 0.068 Uiso 1 1 calc R A .
H13B H 0.3076 0.3016 0.7087 0.068 Uiso 1 1 calc R . .
H13C H 0.4001 0.3188 0.6486 0.068 Uiso 1 1 calc R . .
C5 C 0.76366(16) 0.29433(12) 0.52629(12) 0.0438(5) Uani 0.829(6) 1 d P A 1
H5A H 0.8329 0.2899 0.5537 0.053 Uiso 0.829(6) 1 calc PR A 1
H5B H 0.7707 0.2633 0.4798 0.053 Uiso 0.829(6) 1 calc PR A 1
C6 C 0.6737(2) 0.25930(14) 0.57264(15) 0.0433(8) Uani 0.829(6) 1 d P A 1
H6A H 0.6791 0.2003 0.5725 0.052 Uiso 0.829(6) 1 calc PR A 1
H6B H 0.6807 0.278 0.6245 0.052 Uiso 0.829(6) 1 calc PR A 1
C7 C 0.56650(17) 0.28411(10) 0.54220(13) 0.0432(5) Uani 0.829(6) 1 d P A 1
H7A H 0.5574 0.2615 0.4918 0.052 Uiso 0.829(6) 1 calc PR A 1
H7B H 0.508 0.2626 0.574 0.052 Uiso 0.829(6) 1 calc PR A 1
C5A C 0.76366(16) 0.29433(12) 0.52629(12) 0.0438(5) Uani 0.171(6) 1 d P A 2
H5A1 H 0.7852 0.2887 0.5789 0.053 Uiso 0.171(6) 1 calc PR A 2
H5A2 H 0.8221 0.2724 0.4947 0.053 Uiso 0.171(6) 1 calc PR A 2
C6A C 0.6524(9) 0.2487(7) 0.5110(7) 0.040(4) Uiso 0.171(6) 1 d P A 2
H6A1 H 0.6407 0.2454 0.4568 0.048 Uiso 0.171(6) 1 calc PR A 2
H6A2 H 0.6583 0.1935 0.5303 0.048 Uiso 0.171(6) 1 calc PR A 2
C7A C 0.56650(17) 0.28411(10) 0.54220(13) 0.0432(5) Uani 0.171(6) 1 d P A 2
H7A1 H 0.5651 0.2685 0.5951 0.052 Uiso 0.171(6) 1 calc PR A 2
H7A2 H 0.5007 0.2614 0.519 0.052 Uiso 0.171(6) 1 calc PR A 2

loop_
_atom_site_aniso_label
_atom_site_aniso_U_11
_atom_site_aniso_U_22
_atom_site_aniso_U_33
_atom_site_aniso_U_23
_atom_site_aniso_U_13
_atom_site_aniso_U_12
Si1 0.0251(2) 0.0185(2) 0.0253(2) -0.00212(17) 0.00086(19) 0.00158(17)
Si2 0.0276(3) 0.0229(2) 0.0256(3) 0.00372(18) 0.0034(2) -0.00250(18)
Mg 0.0228(3) 0.0207(3) 0.0209(3) 0.0006(2) 0.0033(2) 0.0028(2)
N1 0.0215(7) 0.0228(6) 0.0231(7) 0.0009(5) 0.0024(6) 0.0012(5)
N2 0.0283(7) 0.0191(7) 0.0360(8) 0.0013(6) 0.0033(6) 0.0042(6)
N3 0.0258(7) 0.0347(8) 0.0316(8) 0.0046(6) 0.0040(6) 0.0120(6)
N4 0.0252(7) 0.0195(6) 0.0205(7) -0.0002(5) 0.0032(6) -0.0007(5)
C1 0.0256(8) 0.0285(8) 0.0178(8) -0.0008(6) 0.0001(7) 0.0078(7)
C2 0.0253(9) 0.0360(9) 0.0307(10) 0.0036(8) 0.0017(7) -0.0040(7)
C3 0.0267(9) 0.0527(12) 0.0366(11) 0.0088(9) 0.0091(8) 0.0007(9)
C4 0.0261(10) 0.0604(13) 0.0392(12) 0.0101(10) 0.0086(9) 0.0118(9)
C8 0.0379(11) 0.0294(10) 0.0600(14) -0.0020(9) -0.0010(10) 0.0100(8)
C9 0.0467(11) 0.0359(10) 0.0309(10) -0.0094(8) -0.0025(9) -0.0031(9)
C10 0.0391(10) 0.0236(8) 0.0410(11) 0.0003(8) 0.0048(9) -0.0046(8)
C11 0.0487(12) 0.0424(11) 0.0624(15) 0.0266(11) -0.0095(11) -0.0030(10)
C12 0.0432(12) 0.0492(12) 0.0394(11) 0.0016(9) 0.0146(10) -0.0054(10)
C13 0.0566(13) 0.0299(10) 0.0489(13) -0.0038(9) 0.0133(11) -0.0176(9)
C5 0.0418(11) 0.0390(11) 0.0506(12) 0.0064(9) 0.0042(10) 0.0227(9)
C6 0.0513(15) 0.0280(12) 0.0508(18) 0.0084(10) 0.0030(13) 0.0146(11)
C7 0.0447(11) 0.0210(8) 0.0639(14) 0.0031(9) 0.0031(10) 0.0064(8)
C5A 0.0418(11) 0.0390(11) 0.0506(12) 0.0064(9) 0.0042(10) 0.0227(9)
C7A 0.0447(11) 0.0210(8) 0.0639(14) 0.0031(9) 0.0031(10) 0.0064(8)

loop_
_atom_type_symbol
_atom_type_description
_atom_type_scat_dispersion_real
_atom_type_scat_dispersion_imag
_atom_type_scat_source
C C 0.0033 0.0016 'International Tables Vol C Tables 4.2.6.8 and 6.1.1.4'
H H 0 0 'International Tables Vol C Tables 4.2.6.8 and 6.1.1.4'
Mg Mg 0.0486 0.0363 'International Tables Vol C Tables 4.2.6.8 and 6.1.1.4'
N N 0.0061 0.0033 'International Tables Vol C Tables 4.2.6.8 and 6.1.1.4'
Si Si 0.0817 0.0704 'International Tables Vol C Tables 4.2.6.8 and 6.1.1.4'

loop_
_geom_angle_atom_site_label_1
_geom_angle_atom_site_label_2
_geom_angle_atom_site_label_3
_geom_angle
_geom_angle_site_symmetry_1
_geom_angle_site_symmetry_3
_geom_angle_publ_flag
N4 Si1 C8 112.91(8) . . ?
N4 Si1 C10 109.87(7) . . ?
C8 Si1 C10 106.73(9) . . ?
N4 Si1 C9 114.05(8) . . ?
C8 Si1 C9 106.58(10) . . ?
C10 Si1 C9 106.22(9) . . ?
N4 Si2 C13 110.49(8) . . ?
N4 Si2 C11 112.81(8) . . ?
C13 Si2 C11 106.80(11) . . ?
N4 Si2 C12 113.39(8) . . ?
C13 Si2 C12 106.09(10) . . ?
C11 Si2 C12 106.81(11) . . ?
N4 Mg N2 127.47(6) . . ?
N4 Mg N1 117.73(6) . 5_666 ?
N2 Mg N1 105.28(6) . 5_666 ?
N4 Mg N1 134.79(6) . . ?
N2 Mg N1 64.19(5) . . ?
N1 Mg N1 94.17(5) 5_666 . ?
C1 N1 C2 115.45(13) . . ?
C1 N1 Mg 116.90(10) . 5_666 ?
C2 N1 Mg 109.97(10) . 5_666 ?
C1 N1 Mg 86.15(9) . . ?
C2 N1 Mg 140.02(11) . . ?
Mg N1 Mg 85.83(5) 5_666 . ?
C1 N2 C7 117.21(14) . . ?
C1 N2 Mg 91.82(10) . . ?
C7 N2 Mg 148.06(13) . . ?
C1 N3 C4 123.44(15) . . ?
C1 N3 C5 121.11(15) . . ?
C4 N3 C5 115.19(14) . . ?
Si2 N4 Si1 124.79(8) . . ?
Si2 N4 Mg 118.52(7) . . ?
Si1 N4 Mg 116.68(7) . . ?
N2 C1 N3 124.27(15) . . ?
N2 C1 N1 113.43(14) . . ?
N3 C1 N1 122.29(15) . . ?
N1 C2 C3 110.22(15) . . ?
N1 C2 H2A 109.6 . . ?
C3 C2 H2A 109.6 . . ?
N1 C2 H2B 109.6 . . ?
C3 C2 H2B 109.6 . . ?
H2A C2 H2B 108.1 . . ?
C4 C3 C2 108.83(15) . . ?
C4 C3 H3A 109.9 . . ?
C2 C3 H3A 109.9 . . ?
C4 C3 H3B 109.9 . . ?
C2 C3 H3B 109.9 . . ?
H3A C3 H3B 108.3 . . ?
N3 C4 C3 111.48(15) . . ?
N3 C4 H4A 109.3 . . ?
C3 C4 H4A 109.3 . . ?
N3 C4 H4B 109.3 . . ?
C3 C4 H4B 109.3 . . ?
H4A C4 H4B 108 . . ?
Si1 C8 H8A 109.5 . . ?
Si1 C8 H8B 109.5 . . ?
H8A C8 H8B 109.5 . . ?
Si1 C8 H8C 109.5 . . ?
H8A C8 H8C 109.5 . . ?
H8B C8 H8C 109.5 . . ?
Si1 C9 H9A 109.5 . . ?
Si1 C9 H9B 109.5 . . ?
H9A C9 H9B 109.5 . . ?
Si1 C9 H9C 109.5 . . ?
H9A C9 H9C 109.5 . . ?
H9B C9 H9C 109.5 . . ?
Si1 C10 H10A 109.5 . . ?
Si1 C10 H10B 109.5 . . ?
H10A C10 H10B 109.5 . . ?
Si1 C10 H10C 109.5 . . ?
H10A C10 H10C 109.5 . . ?
H10B C10 H10C 109.5 . . ?
Si2 C11 H11A 109.5 . . ?
Si2 C11 H11B 109.5 . . ?
H11A C11 H11B 109.5 . . ?
Si2 C11 H11C 109.5 . . ?
H11A C11 H11C 109.5 . . ?
H11B C11 H11C 109.5 . . ?
Si2 C12 H12A 109.5 . . ?
Si2 C12 H12B 109.5 . . ?
H12A C12 H12B 109.5 . . ?
Si2 C12 H12C 109.5 . . ?
H12A C12 H12C 109.5 . . ?
H12B C12 H12C 109.5 . . ?
Si2 C13 H13A 109.5 . . ?
Si2 C13 H13B 109.5 . . ?
H13A C13 H13B 109.5 . . ?
Si2 C13 H13C 109.5 . . ?
H13A C13 H13C 109.5 . . ?
H13B C13 H13C 109.5 . . ?
N3 C5 C6 111.86(16) . . ?
N3 C5 H5A 109.2 . . ?
C6 C5 H5A 109.2 . . ?
N3 C5 H5B 109.2 . . ?
C6 C5 H5B 109.2 . . ?
H5A C5 H5B 107.9 . . ?
C7 C6 C5 109.93(19) . . ?
C7 C6 H6A 109.7 . . ?
C5 C6 H6A 109.7 . . ?
C7 C6 H6B 109.7 . . ?
C5 C6 H6B 109.7 . . ?
H6A C6 H6B 108.2 . . ?
N2 C7 C6 111.10(17) . . ?
N2 C7 H7A 109.4 . . ?
C6 C7 H7A 109.4 . . ?
N2 C7 H7B 109.4 . . ?
C6 C7 H7B 109.4 . . ?
H7A C7 H7B 108 . . ?
H6A1 C6A H6A2 107.7 . . ?

loop_
_geom_bond_atom_site_label_1
_geom_bond_atom_site_label_2
_geom_bond_distance
_geom_bond_site_symmetry_2
_geom_bond_publ_flag
Si1 N4 1.7009(13) . ?
Si1 C8 1.8745(19) . ?
Si1 C10 1.8770(18) . ?
Si1 C9 1.8774(19) . ?
Si2 N4 1.6983(13) . ?
Si2 C13 1.873(2) . ?
Si2 C11 1.874(2) . ?
Si2 C12 1.876(2) . ?
Mg N4 1.9798(14) . ?
Mg N2 2.0738(14) . ?
Mg N1 2.1255(14) 5_666 ?
Mg N1 2.1752(14) . ?
N1 C1 1.378(2) . ?
N1 C2 1.473(2) . ?
N1 Mg 2.1255(14) 5_666 ?
N2 C1 1.324(2) . ?
N2 C7 1.464(2) . ?
N3 C1 1.351(2) . ?
N3 C4 1.460(2) . ?
N3 C5 1.465(2) . ?
C2 C3 1.520(2) . ?
C2 H2A 0.99 . ?
C2 H2B 0.99 . ?
C3 C4 1.513(3) . ?
C3 H3A 0.99 . ?
C3 H3B 0.99 . ?
C4 H4A 0.99 . ?
C4 H4B 0.99 . ?
C8 H8A 0.98 . ?
C8 H8B 0.98 . ?
C8 H8C 0.98 . ?
C9 H9A 0.98 . ?
C9 H9B 0.98 . ?
C9 H9C 0.98 . ?
C10 H10A 0.98 . ?
C10 H10B 0.98 . ?
C10 H10C 0.98 . ?
C11 H11A 0.98 . ?
C11 H11B 0.98 . ?
C11 H11C 0.98 . ?
C12 H12A 0.98 . ?
C12 H12B 0.98 . ?
C12 H12C 0.98 . ?
C13 H13A 0.98 . ?
C13 H13B 0.98 . ?
C13 H13C 0.98 . ?
C5 C6 1.508(3) . ?
C5 H5A 0.99 . ?
C5 H5B 0.99 . ?
C6 C7 1.492(3) . ?
C6 H6A 0.99 . ?
C6 H6B 0.99 . ?
C7 H7A 0.99 . ?
C7 H7B 0.99 . ?
C6A H6A1 0.99 . ?
C6A H6A2 0.99 . ?
